data_2218447
loop_
_publ_author_name
'Zhao, Ling-Ling'
'Gai, Yue'
'Kobayashi, Hisayoshi'
'Hu, Chang-Qi'
'Zhang, Hui-Ping'

_publ_section_title
;(4<i>S</i>,8<i>S</i>,9<i>R</i>,12<i>E</i>)-8,9,16,18-Tetrahydroxy-4-methyl-3-oxabicyclo[12.4.0]octadeca-12,14,16,18-tetraen-2-one
 monohydrate
;
_journal_coeditor_code IM2058
_journal_issue 6
_journal_name_full 'Acta Crystallographica Section E'
_journal_page_first o999
_journal_paper_doi 10.1107/S1600536808010258
_journal_volume 64
_journal_year 2008
_chemical_formula_iupac 'C18 H24 O6, H2 O'
_chemical_formula_moiety 'C18 H24 O6, H2 O'
_chemical_formula_sum 'C18 H26 O7'
_chemical_formula_weight 354.39
_chemical_name_common '5'-hydroxyzearalenol monohydrate'
_chemical_name_systematic
;
(4<i>S</i>,8<i>S</i>,9<i>R</i>,12<i>E</i>)-8,9,16,18-Tetrahydroxy-4-methyl-
3-oxabicyclo[12.4.0]octadeca-12,14,16,18-tetraen-2-one monohydrate
;
_space_group_IT_number 5
_symmetry_cell_setting monoclinic
_symmetry_space_group_name_Hall 'C 2y'
_symmetry_space_group_name_H-M 'C 1 2 1'
_atom_sites_solution_hydrogens geom
_atom_sites_solution_primary direct
_atom_sites_solution_secondary difmap
_audit_creation_method SHELXL-97
_cell_angle_alpha 90.00
_cell_angle_beta 118.441(7)
_cell_angle_gamma 90.00
_cell_formula_units_Z 4
_cell_length_a 18.230(10)
_cell_length_b 8.078(6)
_cell_length_c 13.860(10)
_cell_measurement_reflns_used 687
_cell_measurement_temperature 293(2)
_cell_measurement_theta_max 26.418
_cell_measurement_theta_min 2.281
_cell_volume 1795(2)
_computing_cell_refinement 'SMART (Bruker, 2000)'
_computing_data_collection 'SMART (Bruker, 2000)'
_computing_data_reduction 'SAINT (Bruker, 2000)'
_computing_molecular_graphics 'SHELXTL (Sheldrick, 2008)'
_computing_publication_material 'SHELXTL (Sheldrick, 2008)'
_computing_structure_refinement 'SHELXL97 (Sheldrick, 2008)'
_computing_structure_solution 'SHELXS97 (Sheldrick, 2008)'
_diffrn_ambient_temperature 293(2)
_diffrn_measured_fraction_theta_full 0.986
_diffrn_measured_fraction_theta_max 0.986
_diffrn_measurement_device_type 'Bruker SMART APEX CCD area-detector'
_diffrn_measurement_method '\f and \w'
_diffrn_radiation_monochromator graphite
_diffrn_radiation_source 'fine-focus sealed tube'
_diffrn_radiation_type MoK\a
_diffrn_radiation_wavelength 0.71073
_diffrn_reflns_av_R_equivalents 0.0806
_diffrn_reflns_av_sigmaI/netI 0.0653
_diffrn_reflns_limit_h_max 22
_diffrn_reflns_limit_h_min -23
_diffrn_reflns_limit_k_max 4
_diffrn_reflns_limit_k_min -10
_diffrn_reflns_limit_l_max 17
_diffrn_reflns_limit_l_min -17
_diffrn_reflns_number 4458
_diffrn_reflns_theta_full 27.00
_diffrn_reflns_theta_max 27.00
_diffrn_reflns_theta_min 1.67
_exptl_absorpt_coefficient_mu 0.100
_exptl_absorpt_correction_T_max 0.9950
_exptl_absorpt_correction_T_min 0.9802
_exptl_absorpt_correction_type multi-scan
_exptl_absorpt_process_details '(SADABS; Sheldrick, 1996)'
_exptl_crystal_colour colorless
_exptl_crystal_density_diffrn 1.312
_exptl_crystal_density_method 'not measured'
_exptl_crystal_description prismatic
_exptl_crystal_F_000 760
_exptl_crystal_size_max 0.20
_exptl_crystal_size_mid 0.15
_exptl_crystal_size_min 0.05
_refine_diff_density_max 0.278
_refine_diff_density_min -0.359
_refine_ls_extinction_method none
_refine_ls_goodness_of_fit_ref 1.026
_refine_ls_hydrogen_treatment mixed
_refine_ls_matrix_type full
_refine_ls_number_parameters 239
_refine_ls_number_reflns 2076
_refine_ls_number_restraints 4
_refine_ls_restrained_S_all 1.027
_refine_ls_R_factor_all 0.0672
_refine_ls_R_factor_gt 0.0601
_refine_ls_shift/su_max 0.000
_refine_ls_shift/su_mean 0.000
_refine_ls_structure_factor_coef Fsqd
_refine_ls_weighting_details 'calc w=1/[\s^2^(Fo^2^)+(0.0914P)^2^] where P=(Fo^2^+2Fc^2^)/3'
_refine_ls_weighting_scheme calc
_refine_ls_wR_factor_gt 0.1408
_refine_ls_wR_factor_ref 0.1451
_reflns_number_gt 1804
_reflns_number_total 2076
_reflns_threshold_expression I>2\s(I)
_cod_data_source_file im2058.cif
_cod_data_source_block I
_cod_depositor_comments
;
The following automatic conversions were performed:
'_symmetry_cell_setting' value 'Monoclinic' changed to 'monoclinic'
according to '/home/saulius/struct/CIF-dictionaries/cif_core.dic'
dictionary named 'cif_core.dic' version 2.4.1 from 2010-06-29.

Automatic conversion script
Id: cif_fix_enum 1527 2010-12-29 10:47:43Z saulius 

The following automatic conversions were performed:

'_symmetry_cell_setting' value 'Monoclinic' changed to 'monoclinic'
according to /home/saulius/struct/CIF-dictionaries/cif_core.dic
dictionary named 'cif_core.dic' version 2.4.1 from 2010-06-29.

Automatic conversion script
Id: cif_fix_values 1715 2011-07-08 13:25:40Z adriana 
;
_cod_original_sg_symbol_H-M 'C 2'
_cod_database_code 2218447
_cod_database_fobs_code 2218447

loop_
_symmetry_equiv_pos_as_xyz
'x, y, z'
'-x, y, -z'
'x+1/2, y+1/2, z'
'-x+1/2, y+1/2, -z'

loop_
_atom_site_type_symbol
_atom_site_label
_atom_site_fract_x
_atom_site_fract_y
_atom_site_fract_z
_atom_site_U_iso_or_equiv
_atom_site_adp_type
_atom_site_calc_flag
_atom_site_refinement_flags
_atom_site_occupancy
O O1 0.87040(13) 0.9829(4) 0.35095(16) 0.0406(6) Uani d . 1
H H1 0.9091 0.9490 0.4085 0.061 Uiso calc R 1
O O2 0.57709(13) 1.0102(4) 0.17058(17) 0.0424(6) Uani d . 1
H H2 0.5857 1.0188 0.1179 0.064 Uiso calc R 1
O O3 0.94597(14) 0.9208(5) 0.55690(19) 0.0555(9) Uani d . 1
O O4 0.88077(12) 0.9851(4) 0.65316(15) 0.0393(6) Uani d . 1
O O5 0.72723(16) 1.0005(5) 0.9735(2) 0.0633(10) Uani d . 1
H H5 0.7609 0.9364 1.0189 0.095 Uiso calc R 1
O O6 0.66693(14) 1.3026(3) 0.84561(17) 0.0397(6) Uani d . 1
H H6 0.6404 1.3623 0.7923 0.060 Uiso calc R 1
C C1 0.79948(18) 0.9669(4) 0.4619(2) 0.0303(7) Uani d . 1
C C2 0.79927(18) 0.9842(4) 0.3594(2) 0.0323(6) Uani d . 1
C C3 0.72615(18) 1.0056(4) 0.2630(2) 0.0325(7) Uani d . 1
H H3 0.7275 1.0229 0.1975 0.039 Uiso calc R 1
C C4 0.65057(18) 1.0013(4) 0.2639(2) 0.0329(7) Uani d . 1
C C5 0.64859(18) 0.9820(5) 0.3630(2) 0.0339(7) Uani d . 1
H H5A 0.5974 0.9807 0.3626 0.041 Uiso calc R 1
C C6 0.72118(18) 0.9649(4) 0.4615(2) 0.0307(6) Uani d . 1
C C7 0.88176(18) 0.9540(5) 0.5598(2) 0.0348(8) Uani d . 1
C C8 0.95973(17) 0.9717(5) 0.7566(2) 0.0371(8) Uani d . 1
H H8 0.9929 0.8813 0.7501 0.044 Uiso calc R 1
C C9 1.0079(2) 1.1292(6) 0.7784(3) 0.0518(10) Uani d . 1
H H9A 0.9748 1.2192 0.7817 0.078 Uiso calc R 1
H H9B 1.0214 1.1488 0.7204 0.078 Uiso calc R 1
H H9C 1.0583 1.1207 0.8470 0.078 Uiso calc R 1
C C10 0.9324(2) 0.9239(5) 0.8403(3) 0.0403(8) Uani d . 1
H H10A 0.9817 0.9075 0.9107 0.048 Uiso calc R 1
H H10B 0.9031 0.8190 0.8186 0.048 Uiso calc R 1
C C11 0.8761(2) 1.0503(5) 0.8547(3) 0.0390(8) Uani d . 1
H H11A 0.8391 1.0999 0.7843 0.047 Uiso calc R 1
H H11B 0.9100 1.1376 0.9037 0.047 Uiso calc R 1
C C12 0.8244(2) 0.9678(5) 0.9017(3) 0.0384(8) Uani d . 1
H H12A 0.7921 0.8786 0.8531 0.046 Uiso calc R 1
H H12B 0.8621 0.9189 0.9721 0.046 Uiso calc R 1
C C13 0.76515(19) 1.0832(5) 0.9174(2) 0.0372(8) Uani d . 1
H H13 0.7985 1.1746 0.9643 0.045 Uiso calc R 1
C C14 0.69633(19) 1.1591(4) 0.8122(2) 0.0319(7) Uani d . 1
H H14 0.7218 1.1976 0.7680 0.038 Uiso calc R 1
C C15 0.6218(2) 1.0502(5) 0.7392(3) 0.0402(8) Uani d . 1
H H15A 0.6040 0.9934 0.7861 0.048 Uiso calc R 1
H H15B 0.5766 1.1225 0.6914 0.048 Uiso calc R 1
C C16 0.6333(2) 0.9202(5) 0.6675(3) 0.0394(8) Uani d . 1
H H16A 0.6779 0.8464 0.7150 0.047 Uiso calc R 1
H H16B 0.5826 0.8549 0.6320 0.047 Uiso calc R 1
C C17 0.65289(19) 0.9846(5) 0.5803(2) 0.0365(7) Uani d . 1
H H17 0.6211 1.0723 0.5372 0.044 Uiso calc R 1
C C18 0.71206(18) 0.9253(4) 0.5608(2) 0.0320(7) Uani d . 1
H H18 0.7509 0.8537 0.6124 0.038 Uiso calc R 1
O O7 0.58905(17) 1.0465(9) -0.0084(2) 0.104(2) Uani d D 1
H H7X 0.6347(15) 1.031(7) -0.011(3) 0.065(14) Uiso d D 1
H H7Y 0.5433(15) 1.057(9) -0.067(3) 0.084(17) Uiso d D 1

loop_
_atom_site_aniso_label
_atom_site_aniso_U_11
_atom_site_aniso_U_22
_atom_site_aniso_U_33
_atom_site_aniso_U_12
_atom_site_aniso_U_13
_atom_site_aniso_U_23
O1 0.0283(10) 0.0658(18) 0.0285(10) 0.0009(12) 0.0143(9) -0.0025(13)
O2 0.0303(10) 0.0656(19) 0.0266(10) 0.0022(12) 0.0099(9) 0.0024(12)
O3 0.0308(11) 0.105(3) 0.0311(11) 0.0088(14) 0.0150(10) -0.0045(14)
O4 0.0271(9) 0.0652(16) 0.0222(10) 0.0050(12) 0.0088(8) -0.0037(12)
O5 0.0505(15) 0.096(3) 0.0577(16) 0.0275(17) 0.0372(14) 0.0453(18)
O6 0.0403(13) 0.0473(14) 0.0316(11) 0.0104(11) 0.0172(11) 0.0001(11)
C1 0.0296(13) 0.0349(18) 0.0239(12) 0.0002(13) 0.0108(11) -0.0028(13)
C2 0.0337(14) 0.0363(17) 0.0280(13) -0.0036(15) 0.0156(12) -0.0052(15)
C3 0.0355(15) 0.0392(18) 0.0258(12) 0.0005(14) 0.0170(12) -0.0004(13)
C4 0.0308(14) 0.0371(18) 0.0265(13) 0.0024(14) 0.0102(12) -0.0022(13)
C5 0.0271(13) 0.0457(18) 0.0303(14) 0.0007(14) 0.0147(12) -0.0017(15)
C6 0.0328(14) 0.0345(17) 0.0261(13) 0.0015(13) 0.0150(12) -0.0022(12)
C7 0.0297(14) 0.048(2) 0.0275(14) 0.0016(14) 0.0139(12) -0.0025(14)
C8 0.0240(13) 0.057(2) 0.0248(13) 0.0109(15) 0.0072(12) 0.0000(15)
C9 0.0408(19) 0.071(3) 0.047(2) -0.0069(19) 0.0238(18) -0.013(2)
C10 0.0356(16) 0.053(2) 0.0302(15) 0.0129(16) 0.0139(13) 0.0081(15)
C11 0.0377(16) 0.045(2) 0.0397(16) 0.0036(15) 0.0230(15) 0.0020(15)
C12 0.0326(14) 0.045(2) 0.0354(15) 0.0080(15) 0.0141(13) 0.0100(15)
C13 0.0317(15) 0.054(2) 0.0304(15) 0.0018(15) 0.0182(14) 0.0059(14)
C14 0.0310(14) 0.0415(18) 0.0287(14) 0.0015(13) 0.0187(13) 0.0002(13)
C15 0.0379(16) 0.053(2) 0.0370(16) -0.0036(16) 0.0234(15) -0.0040(16)
C16 0.0408(17) 0.0452(19) 0.0349(16) -0.0130(16) 0.0202(15) -0.0087(15)
C17 0.0375(15) 0.0431(18) 0.0295(14) -0.0029(15) 0.0165(13) -0.0035(15)
C18 0.0291(14) 0.0382(17) 0.0247(14) -0.0044(13) 0.0096(12) -0.0011(12)
O7 0.0298(13) 0.252(6) 0.0303(13) 0.005(3) 0.0133(12) 0.005(3)

loop_
_atom_type_symbol
_atom_type_description
_atom_type_scat_dispersion_real
_atom_type_scat_dispersion_imag
_atom_type_scat_source
C C 0.0033 0.0000 'International Tables Vol C Tables 4.2.6.8 and 6.1.1.4'
H H 0.0000 0.0000 'International Tables Vol C Tables 4.2.6.8 and 6.1.1.4'
O O 0.0106 0.0000 'International Tables Vol C Tables 4.2.6.8 and 6.1.1.4'

loop_
_geom_angle_atom_site_label_1
_geom_angle_atom_site_label_2
_geom_angle_atom_site_label_3
_geom_angle
C2 O1 H1 109.5
C4 O2 H2 109.5
C7 O4 C8 118.3(2)
C13 O5 H5 109.5
C14 O6 H6 109.5
C6 C1 C2 118.0(3)
C6 C1 C7 125.7(3)
C2 C1 C7 116.3(3)
O1 C2 C3 116.2(2)
O1 C2 C1 122.4(3)
C3 C2 C1 121.4(3)
C2 C3 C4 119.8(3)
C2 C3 H3 120.1
C4 C3 H3 120.1
O2 C4 C3 121.9(3)
O2 C4 C5 117.9(3)
C3 C4 C5 120.1(3)
C6 C5 C4 121.3(3)
C6 C5 H5A 119.3
C4 C5 H5A 119.3
C5 C6 C1 119.3(3)
C5 C6 C18 117.1(3)
C1 C6 C18 123.2(3)
O3 C7 O4 122.2(3)
O3 C7 C1 124.0(3)
O4 C7 C1 113.9(2)
O4 C8 C9 110.0(3)
O4 C8 C10 103.8(2)
C9 C8 C10 116.0(3)
O4 C8 H8 108.9
C9 C8 H8 108.9
C10 C8 H8 108.9
C8 C9 H9A 109.5
C8 C9 H9B 109.5
H9A C9 H9B 109.5
C8 C9 H9C 109.5
H9A C9 H9C 109.5
H9B C9 H9C 109.5
C8 C10 C11 114.6(3)
C8 C10 H10A 108.6
C11 C10 H10A 108.6
C8 C10 H10B 108.6
C11 C10 H10B 108.6
H10A C10 H10B 107.6
C10 C11 C12 110.7(3)
C10 C11 H11A 109.5
C12 C11 H11A 109.5
C10 C11 H11B 109.5
C12 C11 H11B 109.5
H11A C11 H11B 108.1
C13 C12 C11 114.7(3)
C13 C12 H12A 108.6
C11 C12 H12A 108.6
C13 C12 H12B 108.6
C11 C12 H12B 108.6
H12A C12 H12B 107.6
O5 C13 C12 110.6(3)
O5 C13 C14 108.5(2)
C12 C13 C14 115.3(3)
O5 C13 H13 107.4
C12 C13 H13 107.4
C14 C13 H13 107.4
O6 C14 C13 106.2(2)
O6 C14 C15 109.1(3)
C13 C14 C15 117.9(3)
O6 C14 H14 107.8
C13 C14 H14 107.8
C15 C14 H14 107.8
C16 C15 C14 118.3(3)
C16 C15 H15A 107.7
C14 C15 H15A 107.7
C16 C15 H15B 107.7
C14 C15 H15B 107.7
H15A C15 H15B 107.1
C17 C16 C15 116.3(3)
C17 C16 H16A 108.2
C15 C16 H16A 108.2
C17 C16 H16B 108.2
C15 C16 H16B 108.2
H16A C16 H16B 107.4
C18 C17 C16 124.6(3)
C18 C17 H17 117.7
C16 C17 H17 117.7
C17 C18 C6 124.7(3)
C17 C18 H18 117.6
C6 C18 H18 117.6
H7X O7 H7Y 121(3)

loop_
_geom_bond_atom_site_label_1
_geom_bond_atom_site_label_2
_geom_bond_distance
O1 C2 1.356(4)
O1 H1 0.8200
O2 C4 1.349(4)
O2 H2 0.8200
O3 C7 1.220(4)
O4 C7 1.327(4)
O4 C8 1.474(3)
O5 C13 1.429(4)
O5 H5 0.8200
O6 C14 1.443(4)
O6 H6 0.8200
C1 C6 1.424(4)
C1 C2 1.426(4)
C1 C7 1.470(4)
C2 C3 1.377(4)
C3 C4 1.384(4)
C3 H3 0.9300
C4 C5 1.400(4)
C5 C6 1.383(4)
C5 H5A 0.9300
C6 C18 1.497(4)
C8 C9 1.492(6)
C8 C10 1.514(5)
C8 H8 0.9800
C9 H9A 0.9599
C9 H9B 0.9599
C9 H9C 0.9599
C10 C11 1.526(5)
C10 H10A 0.9700
C10 H10B 0.9700
C11 C12 1.532(5)
C11 H11A 0.9700
C11 H11B 0.9700
C12 C13 1.518(5)
C12 H12A 0.9700
C12 H12B 0.9700
C13 C14 1.527(4)
C13 H13 0.9800
C14 C15 1.528(5)
C14 H14 0.9800
C15 C16 1.526(5)
C15 H15A 0.9700
C15 H15B 0.9700
C16 C17 1.507(4)
C16 H16A 0.9700
C16 H16B 0.9700
C17 C18 1.321(5)
C17 H17 0.9300
C18 H18 0.9300
O7 H7X 0.857(18)
O7 H7Y 0.844(18)

loop_
_geom_hbond_atom_site_label_D
_geom_hbond_atom_site_label_H
_geom_hbond_atom_site_label_A
_geom_hbond_site_symmetry_A
_geom_hbond_distance_DH
_geom_hbond_distance_HA
_geom_hbond_distance_DA
_geom_hbond_angle_DHA
O1 H1 O3 . 0.82 1.85 2.560(4) 144.2
O2 H2 O7 . 0.82 1.79 2.608(4) 171.7
C3 H3 O7 . 0.93 2.77 3.398(4) 125.4
C9 H9B O3 . 0.96 2.73 3.198(5) 110.7
O1 H1 O3 2_756 0.82 2.46 3.003(4) 124.5
O7 H7Y O2 2_655 0.844(18) 2.01(3) 2.798(4) 156(6)
O5 H5 O6 4_647 0.82 2.02 2.821(4) 165.9
O6 H6 O1 4_656 0.82 2.13 2.871(4) 149.3
C3 H3 O6 4_646 0.93 2.88 3.398(4) 116.1
C10 H10B O2 4_646 0.97 2.52 3.346(6) 143.7
O7 H7X O5 1_554 0.857(18) 1.818(19) 2.674(4) 176(4)

loop_
_geom_torsion_atom_site_label_1
_geom_torsion_atom_site_label_2
_geom_torsion_atom_site_label_3
_geom_torsion_atom_site_label_4
_geom_torsion
C6 C1 C2 O1 -178.2(3)
C7 C1 C2 O1 2.4(5)
C6 C1 C2 C3 2.7(5)
C7 C1 C2 C3 -176.7(3)
O1 C2 C3 C4 177.3(3)
C1 C2 C3 C4 -3.6(5)
C2 C3 C4 O2 -175.3(3)
C2 C3 C4 C5 2.6(5)
O2 C4 C5 C6 177.2(3)
C3 C4 C5 C6 -0.8(6)
C4 C5 C6 C1 -0.1(6)
C4 C5 C6 C18 -173.1(3)
C2 C1 C6 C5 -0.9(5)
C7 C1 C6 C5 178.5(3)
C2 C1 C6 C18 171.7(3)
C7 C1 C6 C18 -8.9(5)
C8 O4 C7 O3 -2.6(6)
C8 O4 C7 C1 178.6(3)
C6 C1 C7 O3 163.7(4)
C2 C1 C7 O3 -16.9(5)
C6 C1 C7 O4 -17.5(5)
C2 C1 C7 O4 161.9(3)
C7 O4 C8 C9 84.2(4)
C7 O4 C8 C10 -151.0(3)
O4 C8 C10 C11 -61.1(4)
C9 C8 C10 C11 59.7(4)
C8 C10 C11 C12 157.2(3)
C10 C11 C12 C13 -179.1(3)
C11 C12 C13 O5 -173.0(3)
C11 C12 C13 C14 63.5(4)
O5 C13 C14 O6 74.9(4)
C12 C13 C14 O6 -160.5(3)
O5 C13 C14 C15 -47.6(4)
C12 C13 C14 C15 77.0(4)
O6 C14 C15 C16 162.4(3)
C13 C14 C15 C16 -76.5(4)
C14 C15 C16 C17 -63.5(4)
C15 C16 C17 C18 133.7(4)
C16 C17 C18 C6 167.4(3)
C5 C6 C18 C17 -37.0(5)
C1 C6 C18 C17 150.3(4)

loop_
_cod_related_entry_id
_cod_related_entry_database
_cod_related_entry_code
1 ChemSpider 30655502
